data_2240028
loop_
_publ_author_name
'Moon, Dohyun'
'Choi, Jong-Ha'

_publ_section_title
;
 Crystal structure of
 <i>trans</i>-difluoridotetrakis(pyridine-\k<i>N</i>)chromium(III)
 trichlorido(pyridine-\k<i>N</i>)zincate monohydrate from synchrotron data
;
_journal_coeditor_code LH5726
_journal_issue 11
_journal_name_full 'Acta Crystallographica Section E'
_journal_page_first 290
_journal_page_last 293
_journal_paper_doi 10.1107/S160053681402145X
_journal_volume 70
_journal_year 2014
_chemical_formula_iupac '[Cr F2 (C5 H5 N)4] [Zn Cl3 (C5 H5 N)], H2 O'
_chemical_formula_moiety 'C20 H20 Cr F2 N4 +, C5 H5 Cl3 N Zn -, H2 O'
_chemical_formula_sum 'C25 H27 Cl3 Cr F2 N5 O Zn'
_chemical_formula_weight 675.23
_chemical_name_systematic
;
<i>trans</i>-Difluoridotetrakis-(pyridine-\k<i>N</i>)chromium(III)
trichlorido(pyridine-\k<i>N</i>)zincate monohydrate
;
_space_group_crystal_system triclinic
_space_group_IT_number 2
_space_group_name_Hall '-P 1'
_space_group_name_H-M_alt 'P -1'
_symmetry_space_group_name_Hall '-P 1'
_symmetry_space_group_name_H-M 'P -1'
_atom_sites_solution_hydrogens mixed
_audit_creation_method SHELXL-2014/6
_cell_angle_alpha 103.69(3)
_cell_angle_beta 105.07(3)
_cell_angle_gamma 101.25(3)
_cell_formula_units_Z 2
_cell_length_a 9.1350(18)
_cell_length_b 12.852(3)
_cell_length_c 13.607(3)
_cell_measurement_reflns_used 70974
_cell_measurement_temperature 100(2)
_cell_measurement_theta_max 33.547
_cell_measurement_theta_min 0.361
_cell_volume 1441.6(7)
_computing_cell_refinement
;
<i>HKL3000sm</i> (Otwinowski & Minor, 1997)
;
_computing_data_collection
;
<i>PAL ADSC Quantum-210 ADX Software</i> (Arvai & Nielsen, 1983)
;
_computing_data_reduction
;
<i>HKL3000sm</i> (Otwinowski & Minor, 1997)
;
_computing_molecular_graphics
;
DIAMOND (Brandenburg, 2007),
Mercury (Macrae <i>et al.</i>, 2006) and
PLATON (Spek, 2009)
;
_computing_publication_material
;
WinGX (Farrugia, 2012) and publCIF (Westrip, 2010)
;
_computing_structure_refinement
;
SHELXL2014 (Sheldrick, 2008)
;
_computing_structure_solution
;
SHELXS2014 (Sheldrick, 2008)
;
_diffrn_ambient_temperature 100(2)
_diffrn_measured_fraction_theta_full 0.962
_diffrn_measured_fraction_theta_max 0.975
_diffrn_measurement_device_type 'ADSC Q210 CCD area-detector'
_diffrn_measurement_method '\w scans'
_diffrn_radiation_type synchrotron
_diffrn_radiation_wavelength 0.62998
_diffrn_reflns_av_R_equivalents 0.0233
_diffrn_reflns_limit_h_max 12
_diffrn_reflns_limit_h_min -12
_diffrn_reflns_limit_k_max 17
_diffrn_reflns_limit_k_min -17
_diffrn_reflns_limit_l_max 18
_diffrn_reflns_limit_l_min -18
_diffrn_reflns_number 15474
_diffrn_reflns_theta_full 22.209
_diffrn_reflns_theta_max 25.999
_diffrn_reflns_theta_min 2.128
_exptl_absorpt_coefficient_mu 1.094
_exptl_absorpt_correction_T_max 0.978
_exptl_absorpt_correction_T_min 0.899
_exptl_absorpt_correction_type empirical
_exptl_absorpt_process_details
;
(<i>HKL3000sm</i> Scalepack; Otwinowski & Minor, 1997)
;
_exptl_crystal_colour purple
_exptl_crystal_density_diffrn 1.556
_exptl_crystal_description rod
_exptl_crystal_F_000 686
_exptl_crystal_size_max 0.100
_exptl_crystal_size_mid 0.020
_exptl_crystal_size_min 0.020
_refine_diff_density_max 0.743
_refine_diff_density_min -0.849
_refine_ls_extinction_method none
_refine_ls_goodness_of_fit_ref 1.028
_refine_ls_hydrogen_treatment mixed
_refine_ls_matrix_type full
_refine_ls_number_parameters 380
_refine_ls_number_reflns 7929
_refine_ls_number_restraints 3
_refine_ls_restrained_S_all 1.028
_refine_ls_R_factor_all 0.0379
_refine_ls_R_factor_gt 0.0372
_refine_ls_shift/su_max 0.001
_refine_ls_shift/su_mean 0.000
_refine_ls_structure_factor_coef Fsqd
_refine_ls_weighting_details 'w=1/[\s^2^(Fo^2^)+(0.0457P)^2^+1.3104P] where P=(Fo^2^+2Fc^2^)/3'
_refine_ls_weighting_scheme calc
_refine_ls_wR_factor_gt 0.0991
_refine_ls_wR_factor_ref 0.0996
_reflns_number_gt 7758
_reflns_number_total 7929
_reflns_threshold_expression I>2\s(I)
_cod_data_source_file lh5726sup1.cf
_cod_data_source_block I
_cod_original_cell_volume 1441.6(6)
_cod_database_code 2240028
_cod_database_fobs_code 2240028
_shelx_space_group_comment
;
The symmetry employed for this shelxl refinement is uniquely defined
by the following loop, which should always be used as a source of
symmetry information in preference to the above space-group names.
They are only intended as comments.
;
_shelxl_version_number 2014/6

loop_
_space_group_symop_operation_xyz
'x, y, z'
'-x, -y, -z'

loop_
_atom_site_type_symbol
_atom_site_label
_atom_site_fract_x
_atom_site_fract_y
_atom_site_fract_z
_atom_site_U_iso_or_equiv
_atom_site_adp_type
_atom_site_calc_flag
_atom_site_occupancy
_atom_site_disorder_assembly
_atom_site_disorder_group
Cr Cr1A 0.0000 0.5000 0.0000 0.01952(8) Uani d 1 . .
F F1A 0.20948(11) 0.50546(9) 0.01167(8) 0.02511(19) Uani d 1 . .
N N1A 0.07291(16) 0.61748(11) 0.15115(11) 0.0222(2) Uani d 1 . .
N N2A -0.01489(17) 0.36975(11) 0.06719(11) 0.0225(3) Uani d 1 . .
C C1A 0.2264(2) 0.67086(14) 0.20341(14) 0.0270(3) Uani d 1 . .
H H1A 0.3020 0.6555 0.1696 0.032 Uiso calc 1 . .
C C2A 0.2784(2) 0.74746(16) 0.30481(15) 0.0319(4) Uani d 1 . .
H H2A 0.3875 0.7835 0.3395 0.038 Uiso calc 1 . .
C C3A 0.1682(2) 0.77060(15) 0.35485(15) 0.0317(4) Uani d 1 . .
H H3A 0.2009 0.8216 0.4246 0.038 Uiso calc 1 . .
C C4A 0.0096(2) 0.71743(15) 0.30051(15) 0.0308(4) Uani d 1 . .
H H4A -0.0683 0.7325 0.3322 0.037 Uiso calc 1 . .
C C5A -0.0336(2) 0.64231(15) 0.19958(15) 0.0267(3) Uani d 1 . .
H H5A -0.1423 0.6067 0.1627 0.032 Uiso calc 1 . .
C C6A 0.1138(2) 0.34067(16) 0.11190(17) 0.0340(4) Uani d 1 . .
H H6A 0.2137 0.3811 0.1135 0.041 Uiso calc 1 . .
C C7A 0.1058(3) 0.25331(17) 0.15599(19) 0.0419(5) Uani d 1 . .
H H7A 0.1989 0.2343 0.1867 0.050 Uiso calc 1 . .
C C8A -0.0382(3) 0.19486(16) 0.15455(16) 0.0369(4) Uani d 1 . .
H H8A -0.0458 0.1355 0.1850 0.044 Uiso calc 1 . .
C C9A -0.1710(3) 0.22358(17) 0.10840(19) 0.0382(4) Uani d 1 . .
H H9A -0.2719 0.1841 0.1060 0.046 Uiso calc 1 . .
C C10A -0.1550(2) 0.31122(15) 0.06538(17) 0.0308(4) Uani d 1 . .
H H10A -0.2471 0.3306 0.0333 0.037 Uiso calc 1 . .
Cr Cr2B 0.5000 0.5000 0.5000 0.02188(8) Uani d 1 . .
F F1B 0.47526(13) 0.63979(8) 0.49752(9) 0.0287(2) Uani d 1 . .
N N1B 0.51583(17) 0.46810(12) 0.34563(11) 0.0250(3) Uani d 1 . .
N N2B 0.25547(17) 0.43358(11) 0.44125(11) 0.0233(3) Uani d 1 . .
C C1B 0.5327(2) 0.55046(16) 0.30013(15) 0.0305(3) Uani d 1 . .
H H1B 0.5344 0.6229 0.3389 0.037 Uiso calc 1 . .
C C2B 0.5478(2) 0.5336(2) 0.19893(16) 0.0366(4) Uani d 1 . .
H H2B 0.5610 0.5936 0.1696 0.044 Uiso calc 1 . .
C C3B 0.5431(3) 0.4285(2) 0.14199(17) 0.0436(5) Uani d 1 . .
H H3B 0.5516 0.4147 0.0722 0.052 Uiso calc 1 . .
C C4B 0.5259(3) 0.3428(2) 0.18750(17) 0.0409(5) Uani d 1 . .
H H4B 0.5223 0.2697 0.1493 0.049 Uiso calc 1 . .
C C5B 0.5140(2) 0.36571(16) 0.29025(15) 0.0296(3) Uani d 1 . .
H H5B 0.5044 0.3074 0.3220 0.035 Uiso calc 1 . .
C C6B 0.1601(2) 0.49004(14) 0.39770(14) 0.0268(3) Uani d 1 . .
H H6B 0.2060 0.5583 0.3880 0.032 Uiso calc 1 . .
C C7B -0.0021(2) 0.45198(16) 0.36673(15) 0.0311(4) Uani d 1 . .
H H7B -0.0664 0.4930 0.3353 0.037 Uiso calc 1 . .
C C8B -0.0704(2) 0.35292(16) 0.38210(15) 0.0314(3) Uani d 1 . .
H H8B -0.1816 0.3259 0.3625 0.038 Uiso calc 1 . .
C C9B 0.0272(2) 0.29453(15) 0.42650(14) 0.0286(3) Uani d 1 . .
H H9B -0.0163 0.2266 0.4377 0.034 Uiso calc 1 . .
C C10B 0.1885(2) 0.33643(14) 0.45424(13) 0.0261(3) Uani d 1 . .
H H10B 0.2549 0.2954 0.4835 0.031 Uiso calc 1 . .
Zn Zn1C 0.70830(2) 0.92169(2) 0.25840(2) 0.02919(7) Uani d 0.631(9) A 1
Cl Cl1C 0.7295(8) 0.8517(6) 0.4009(5) 0.0297(5) Uani d 0.631(9) A 1
Cl Cl2C 0.6522(2) 1.0811(2) 0.2693(4) 0.0462(7) Uani d 0.631(9) A 1
Cl Cl3C 0.5638(4) 0.7835(3) 0.10101(11) 0.0511(8) Uani d 0.631(9) A 1
Zn Zn2C 0.70830(2) 0.92169(2) 0.25840(2) 0.02919(7) Uani d 0.369(9) A 2
Cl Cl4C 0.5292(3) 0.8210(4) 0.10518(17) 0.0433(6) Uani d 0.369(9) A 2
Cl Cl5C 0.6694(3) 1.09905(17) 0.3178(5) 0.0361(6) Uani d 0.369(9) A 2
Cl Cl6C 0.7250(16) 0.8618(11) 0.3926(10) 0.0352(17) Uani d 0.369(9) A 2
N N1C 0.93153(18) 0.94763(12) 0.24287(12) 0.0262(3) Uani d 1 . .
C C1C 1.0575(2) 1.00830(14) 0.32876(14) 0.0276(3) Uani d 1 . .
H H1C 1.0421 1.0336 0.3958 0.033 Uiso calc 1 . .
C C2C 1.2089(2) 1.03503(17) 0.32268(18) 0.0360(4) Uani d 1 . .
H H2C 1.2954 1.0788 0.3843 0.043 Uiso calc 1 . .
C C3C 1.2318(3) 0.9969(2) 0.2255(2) 0.0457(5) Uani d 1 . .
H H3C 1.3343 1.0140 0.2193 0.055 Uiso calc 1 . .
C C4C 1.1034(3) 0.9336(2) 0.1378(2) 0.0464(5) Uani d 1 . .
H H4C 1.1165 0.9061 0.0703 0.056 Uiso calc 1 . .
C C5C 0.9552(3) 0.91061(17) 0.14915(16) 0.0361(4) Uani d 1 . .
H H5C 0.8673 0.8671 0.0884 0.043 Uiso calc 1 . .
O O1W 0.3884(7) 0.0474(5) 0.0419(4) 0.162(2) Uani d 1 . .
H H1O1 0.462(7) 0.063(8) 0.102(4) 0.243 Uiso d 1 . .
H H2O1 0.429(10) 0.090(7) 0.010(6) 0.243 Uiso d 1 . .

loop_
_atom_site_aniso_label
_atom_site_aniso_U_11
_atom_site_aniso_U_22
_atom_site_aniso_U_33
_atom_site_aniso_U_12
_atom_site_aniso_U_13
_atom_site_aniso_U_23
Cr1A 0.01680(15) 0.02073(16) 0.02493(17) 0.00694(12) 0.00807(12) 0.01100(13)
F1A 0.0185(4) 0.0295(5) 0.0311(5) 0.0090(4) 0.0093(4) 0.0126(4)
N1A 0.0219(6) 0.0222(6) 0.0271(6) 0.0082(5) 0.0095(5) 0.0120(5)
N2A 0.0243(6) 0.0208(6) 0.0243(6) 0.0069(5) 0.0080(5) 0.0097(5)
C1A 0.0248(7) 0.0265(7) 0.0303(8) 0.0063(6) 0.0093(6) 0.0097(6)
C2A 0.0319(9) 0.0298(8) 0.0311(8) 0.0055(7) 0.0078(7) 0.0092(7)
C3A 0.0411(10) 0.0266(8) 0.0298(8) 0.0119(7) 0.0122(7) 0.0097(6)
C4A 0.0378(9) 0.0295(8) 0.0341(9) 0.0154(7) 0.0181(7) 0.0133(7)
C5A 0.0266(8) 0.0279(8) 0.0322(8) 0.0109(6) 0.0136(6) 0.0134(6)
C6A 0.0260(8) 0.0279(8) 0.0444(10) 0.0051(6) -0.0001(7) 0.0185(8)
C7A 0.0402(11) 0.0300(9) 0.0489(12) 0.0064(8) -0.0034(9) 0.0221(9)
C8A 0.0562(12) 0.0236(8) 0.0344(9) 0.0103(8) 0.0147(9) 0.0154(7)
C9A 0.0481(11) 0.0292(9) 0.0552(12) 0.0151(8) 0.0344(10) 0.0218(9)
C10A 0.0311(9) 0.0274(8) 0.0450(10) 0.0122(7) 0.0214(8) 0.0178(7)
Cr2B 0.02634(18) 0.01837(16) 0.02080(16) 0.00761(13) 0.00498(13) 0.00737(12)
F1B 0.0342(5) 0.0205(4) 0.0322(5) 0.0106(4) 0.0076(4) 0.0103(4)
N1B 0.0231(6) 0.0271(7) 0.0233(6) 0.0069(5) 0.0048(5) 0.0078(5)
N2B 0.0278(7) 0.0215(6) 0.0202(6) 0.0080(5) 0.0055(5) 0.0069(5)
C1B 0.0281(8) 0.0344(9) 0.0282(8) 0.0065(7) 0.0053(6) 0.0139(7)
C2B 0.0253(8) 0.0593(13) 0.0329(9) 0.0142(8) 0.0112(7) 0.0242(9)
C3B 0.0354(10) 0.0760(16) 0.0312(9) 0.0296(11) 0.0167(8) 0.0193(10)
C4B 0.0379(10) 0.0554(13) 0.0323(9) 0.0260(10) 0.0134(8) 0.0056(9)
C5B 0.0251(8) 0.0331(8) 0.0292(8) 0.0125(7) 0.0068(6) 0.0054(7)
C6B 0.0323(8) 0.0248(7) 0.0255(7) 0.0105(6) 0.0080(6) 0.0107(6)
C7B 0.0324(9) 0.0301(8) 0.0333(9) 0.0142(7) 0.0078(7) 0.0127(7)
C8B 0.0285(8) 0.0322(9) 0.0331(9) 0.0098(7) 0.0082(7) 0.0100(7)
C9B 0.0320(8) 0.0257(7) 0.0274(8) 0.0068(6) 0.0076(6) 0.0098(6)
C10B 0.0311(8) 0.0230(7) 0.0231(7) 0.0077(6) 0.0053(6) 0.0085(6)
Zn1C 0.02382(11) 0.02802(11) 0.02942(11) -0.00267(8) -0.00014(8) 0.01480(8)
Cl1C 0.0301(9) 0.0387(8) 0.0288(11) 0.0119(8) 0.0107(8) 0.0223(11)
Cl2C 0.0305(5) 0.0382(8) 0.0857(19) 0.0136(5) 0.0246(8) 0.0373(11)
Cl3C 0.0450(9) 0.0514(12) 0.0299(4) -0.0202(8) -0.0006(5) 0.0047(5)
Zn2C 0.02382(11) 0.02802(11) 0.02942(11) -0.00267(8) -0.00014(8) 0.01480(8)
Cl4C 0.0341(8) 0.0450(13) 0.0311(7) 0.0061(9) -0.0027(6) -0.0056(7)
Cl5C 0.0309(7) 0.0232(6) 0.0530(17) 0.0075(5) 0.0144(9) 0.0085(8)
Cl6C 0.0364(14) 0.052(3) 0.0316(16) 0.0196(15) 0.0127(10) 0.0318(12)
N1C 0.0300(7) 0.0211(6) 0.0262(7) 0.0052(5) 0.0065(5) 0.0089(5)
C1C 0.0289(8) 0.0231(7) 0.0294(8) 0.0080(6) 0.0065(6) 0.0079(6)
C2C 0.0280(9) 0.0355(9) 0.0433(10) 0.0103(7) 0.0076(8) 0.0130(8)
C3C 0.0380(11) 0.0567(14) 0.0553(13) 0.0235(10) 0.0237(10) 0.0222(11)
C4C 0.0554(14) 0.0520(13) 0.0419(11) 0.0256(11) 0.0259(10) 0.0124(10)
C5C 0.0448(11) 0.0312(9) 0.0296(9) 0.0108(8) 0.0101(8) 0.0061(7)
O1W 0.193(5) 0.152(4) 0.114(3) -0.015(3) 0.014(3) 0.079(3)

loop_
_atom_type_symbol
_atom_type_description
_atom_type_scat_dispersion_real
_atom_type_scat_dispersion_imag
_atom_type_scat_source
C C 0.0020 0.0010 'International Tables Vol C Tables 4.2.6.8 and 6.1.1.4'
H H 0.0000 0.0000 'International Tables Vol C Tables 4.2.6.8 and 6.1.1.4'
N N 0.0050 0.0020 'International Tables Vol C Tables 4.2.6.8 and 6.1.1.4'
F F 0.0140 0.0080 'International Tables Vol C Tables 4.2.6.8 and 6.1.1.4'
Cl Cl 0.1230 0.1260 'International Tables Vol C Tables 4.2.6.8 and 6.1.1.4'
Cr Cr 0.2900 0.4910 'International Tables Vol C Tables 4.2.6.8 and 6.1.1.4'
Zn Zn 0.3480 1.1820 'International Tables Vol C Tables 4.2.6.8 and 6.1.1.4'
O O 0.0090 0.0050 'International Tables Vol C Tables 4.2.6.8 and 6.1.1.4'

loop_
_geom_angle_atom_site_label_1
_geom_angle_atom_site_label_2
_geom_angle_atom_site_label_3
_geom_angle_site_symmetry_1
_geom_angle_site_symmetry_3
_geom_angle
F1A Cr1A F1A 2_565 . 180.0
F1A Cr1A N2A 2_565 2_565 90.11(6)
F1A Cr1A N2A . 2_565 89.89(6)
F1A Cr1A N2A 2_565 . 89.89(6)
F1A Cr1A N2A . . 90.11(6)
N2A Cr1A N2A 2_565 . 180.0
F1A Cr1A N1A 2_565 2_565 90.10(6)
F1A Cr1A N1A . 2_565 89.90(6)
N2A Cr1A N1A 2_565 2_565 91.02(6)
N2A Cr1A N1A . 2_565 88.98(6)
F1A Cr1A N1A 2_565 . 89.90(6)
F1A Cr1A N1A . . 90.10(6)
N2A Cr1A N1A 2_565 . 88.98(6)
N2A Cr1A N1A . . 91.02(6)
N1A Cr1A N1A 2_565 . 180.0
C1A N1A C5A . . 117.88(15)
C1A N1A Cr1A . . 121.38(12)
C5A N1A Cr1A . . 120.73(12)
C6A N2A C10A . . 117.91(15)
C6A N2A Cr1A . . 121.44(12)
C10A N2A Cr1A . . 120.64(12)
N1A C1A C2A . . 122.59(17)
N1A C1A H1A . . 118.7
C2A C1A H1A . . 118.7
C1A C2A C3A . . 119.05(18)
C1A C2A H2A . . 120.5
C3A C2A H2A . . 120.5
C4A C3A C2A . . 118.61(18)
C4A C3A H3A . . 120.7
C2A C3A H3A . . 120.7
C5A C4A C3A . . 119.13(17)
C5A C4A H4A . . 120.4
C3A C4A H4A . . 120.4
N1A C5A C4A . . 122.72(17)
N1A C5A H5A . . 118.6
C4A C5A H5A . . 118.6
N2A C6A C7A . . 122.21(19)
N2A C6A H6A . . 118.9
C7A C6A H6A . . 118.9
C8A C7A C6A . . 119.26(19)
C8A C7A H7A . . 120.4
C6A C7A H7A . . 120.4
C7A C8A C9A . . 119.03(17)
C7A C8A H8A . . 120.5
C9A C8A H8A . . 120.5
C8A C9A C10A . . 118.84(19)
C8A C9A H9A . . 120.6
C10A C9A H9A . . 120.6
N2A C10A C9A . . 122.74(18)
N2A C10A H10A . . 118.6
C9A C10A H10A . . 118.6
F1B Cr2B F1B . 2_666 180.0
F1B Cr2B N2B . 2_666 90.15(6)
F1B Cr2B N2B 2_666 2_666 89.85(6)
F1B Cr2B N2B . . 89.85(6)
F1B Cr2B N2B 2_666 . 90.15(6)
N2B Cr2B N2B 2_666 . 180.00(4)
F1B Cr2B N1B . . 90.00(6)
F1B Cr2B N1B 2_666 . 90.01(6)
N2B Cr2B N1B 2_666 . 88.16(6)
N2B Cr2B N1B . . 91.84(6)
F1B Cr2B N1B . 2_666 90.00(6)
F1B Cr2B N1B 2_666 2_666 90.00(6)
N2B Cr2B N1B 2_666 2_666 91.84(6)
N2B Cr2B N1B . 2_666 88.16(7)
N1B Cr2B N1B . 2_666 180.0
C5B N1B C1B . . 118.29(16)
C5B N1B Cr2B . . 120.92(13)
C1B N1B Cr2B . . 120.77(13)
C6B N2B C10B . . 118.27(16)
C6B N2B Cr2B . . 121.31(12)
C10B N2B Cr2B . . 120.20(12)
N1B C1B C2B . . 122.68(19)
N1B C1B H1B . . 118.7
C2B C1B H1B . . 118.7
C3B C2B C1B . . 118.8(2)
C3B C2B H2B . . 120.6
C1B C2B H2B . . 120.6
C2B C3B C4B . . 119.32(19)
C2B C3B H3B . . 120.3
C4B C3B H3B . . 120.3
C3B C4B C5B . . 119.0(2)
C3B C4B H4B . . 120.5
C5B C4B H4B . . 120.5
N1B C5B C4B . . 121.85(19)
N1B C5B H5B . . 119.1
C4B C5B H5B . . 119.1
N2B C6B C7B . . 122.20(16)
N2B C6B H6B . . 118.9
C7B C6B H6B . . 118.9
C6B C7B C8B . . 119.28(17)
C6B C7B H7B . . 120.4
C8B C7B H7B . . 120.4
C9B C8B C7B . . 118.69(18)
C9B C8B H8B . . 120.7
C7B C8B H8B . . 120.7
C10B C9B C8B . . 119.09(17)
C10B C9B H9B . . 120.5
C8B C9B H9B . . 120.5
N2B C10B C9B . . 122.45(16)
N2B C10B H10B . . 118.8
C9B C10B H10B . . 118.8
N1C Zn1C Cl2C . . 105.20(6)
N1C Zn1C Cl3C . . 100.81(11)
Cl2C Zn1C Cl3C . . 114.17(7)
N1C Zn1C Cl1C . . 104.3(2)
Cl2C Zn1C Cl1C . . 119.5(2)
Cl3C Zn1C Cl1C . . 110.34(17)
N1C Zn2C Cl6C . . 105.5(4)
N1C Zn2C Cl4C . . 110.44(9)
Cl6C Zn2C Cl4C . . 118.5(3)
N1C Zn2C Cl5C . . 106.82(8)
Cl6C Zn2C Cl5C . . 103.3(4)
Cl4C Zn2C Cl5C . . 111.42(9)
C5C N1C C1C . . 118.27(17)
C5C N1C Zn1C . . 122.44(14)
C1C N1C Zn1C . . 119.22(13)
C5C N1C Zn2C . . 122.44(14)
C1C N1C Zn2C . . 119.22(13)
N1C C1C C2C . . 122.33(18)
N1C C1C H1C . . 118.8
C2C C1C H1C . . 118.8
C3C C2C C1C . . 118.9(2)
C3C C2C H2C . . 120.6
C1C C2C H2C . . 120.6
C4C C3C C2C . . 118.9(2)
C4C C3C H3C . . 120.5
C2C C3C H3C . . 120.5
C3C C4C C5C . . 119.3(2)
C3C C4C H4C . . 120.4
C5C C4C H4C . . 120.4
N1C C5C C4C . . 122.3(2)
N1C C5C H5C . . 118.9
C4C C5C H5C . . 118.9
H1O1 O1W H2O1 . . 104(2)

loop_
_geom_bond_atom_site_label_1
_geom_bond_atom_site_label_2
_geom_bond_site_symmetry_2
_geom_bond_distance
_geom_bond_publ_flag
Cr1A F1A 2_565 1.8645(10) ?
Cr1A F1A . 1.8645(10) y
Cr1A N2A 2_565 2.0873(14) ?
Cr1A N2A . 2.0873(14) y
Cr1A N1A 2_565 2.0926(17) ?
Cr1A N1A . 2.0926(17) y
N1A C1A . 1.348(2) ?
N1A C5A . 1.355(2) ?
N2A C6A . 1.341(2) ?
N2A C10A . 1.343(2) ?
C1A C2A . 1.390(3) ?
C1A H1A . 0.9500 ?
C2A C3A . 1.394(3) ?
C2A H2A . 0.9500 ?
C3A C4A . 1.390(3) ?
C3A H3A . 0.9500 ?
C4A C5A . 1.384(3) ?
C4A H4A . 0.9500 ?
C5A H5A . 0.9500 ?
C6A C7A . 1.391(3) ?
C6A H6A . 0.9500 ?
C7A C8A . 1.374(3) ?
C7A H7A . 0.9500 ?
C8A C9A . 1.375(3) ?
C8A H8A . 0.9500 ?
C9A C10A . 1.387(3) ?
C9A H9A . 0.9500 ?
C10A H10A . 0.9500 ?
Cr2B F1B . 1.8609(10) y
Cr2B F1B 2_666 1.8609(10) ?
Cr2B N2B 2_666 2.0885(17) ?
Cr2B N2B . 2.0886(17) y
Cr2B N1B . 2.0916(15) y
Cr2B N1B 2_666 2.0916(15) ?
N1B C5B . 1.347(2) ?
N1B C1B . 1.350(2) ?
N2B C6B . 1.349(2) ?
N2B C10B . 1.352(2) ?
C1B C2B . 1.389(3) ?
C1B H1B . 0.9500 ?
C2B C3B . 1.375(4) ?
C2B H2B . 0.9500 ?
C3B C4B . 1.388(4) ?
C3B H3B . 0.9500 ?
C4B C5B . 1.396(3) ?
C4B H4B . 0.9500 ?
C5B H5B . 0.9500 ?
C6B C7B . 1.381(3) ?
C6B H6B . 0.9500 ?
C7B C8B . 1.392(3) ?
C7B H7B . 0.9500 ?
C8B C9B . 1.385(3) ?
C8B H8B . 0.9500 ?
C9B C10B . 1.382(3) ?
C9B H9B . 0.9500 ?
C10B H10B . 0.9500 ?
Zn1C N1C . 2.0752(16) y
Zn1C Cl2C . 2.188(2) y
Zn1C Cl3C . 2.302(2) y
Zn1C Cl1C . 2.303(8) y
Zn2C N1C . 2.0752(16) ?
Zn2C Cl6C . 2.126(14) ?
Zn2C Cl4C . 2.196(2) ?
Zn2C Cl5C . 2.360(2) ?
N1C C5C . 1.340(2) ?
N1C C1C . 1.348(2) ?
C1C C2C . 1.387(3) ?
C1C H1C . 0.9500 ?
C2C C3C . 1.381(3) ?
C2C H2C . 0.9500 ?
C3C C4C . 1.379(4) ?
C3C H3C . 0.9500 ?
C4C C5C . 1.385(3) ?
C4C H4C . 0.9500 ?
C5C H5C . 0.9500 ?
O1W H1O1 . 0.862(10) ?
O1W H2O1 . 0.855(10) ?

loop_
_geom_hbond_atom_site_label_D
_geom_hbond_atom_site_label_H
_geom_hbond_atom_site_label_A
_geom_hbond_site_symmetry_A
_geom_hbond_distance_DH
_geom_hbond_distance_HA
_geom_hbond_distance_DA
_geom_hbond_angle_DHA
O1W H1O1 Cl2C 1_545 0.860(10) 2.41(2) 3.263(6) 173(8)
O1W H2O1 Cl3C 2_665 0.860(10) 2.48(4) 3.281(5) 157(8)
O1W H2O1 Cl4C 2_665 0.860(10) 2.22(2) 3.053(6) 165(8)
C2B H2B Cl3C . 0.95 2.81 3.749(4) 170
C3B H3B Cl3C 2_665 0.95 2.82 3.511(3) 130
C3C H3C Cl2C 1_655 0.95 2.71 3.627(4) 162
C4A H4A Cl1C 1_455 0.95 2.82 3.717(8) 158
C10A H10A Cl3C 2_565 0.95 2.86 3.617(4) 137
C10B H10B Cl1C 2_666 0.95 2.73 3.534(9) 142

loop_
_geom_torsion_atom_site_label_1
_geom_torsion_atom_site_label_2
_geom_torsion_atom_site_label_3
_geom_torsion_atom_site_label_4
_geom_torsion
C5A N1A C1A C2A 1.5(2)
Cr1A N1A C1A C2A -178.56(13)
N1A C1A C2A C3A -0.1(3)
C1A C2A C3A C4A -1.1(3)
C2A C3A C4A C5A 1.0(3)
C1A N1A C5A C4A -1.6(2)
Cr1A N1A C5A C4A 178.42(13)
C3A C4A C5A N1A 0.4(3)
C10A N2A C6A C7A -0.3(3)
Cr1A N2A C6A C7A -179.28(17)
N2A C6A C7A C8A -0.4(4)
C6A C7A C8A C9A 0.7(3)
C7A C8A C9A C10A -0.4(3)
C6A N2A C10A C9A 0.6(3)
Cr1A N2A C10A C9A 179.61(16)
C8A C9A C10A N2A -0.2(3)
C5B N1B C1B C2B 0.2(3)
Cr2B N1B C1B C2B 178.31(14)
N1B C1B C2B C3B 0.9(3)
C1B C2B C3B C4B -0.9(3)
C2B C3B C4B C5B -0.1(3)
C1B N1B C5B C4B -1.3(3)
Cr2B N1B C5B C4B -179.40(15)
C3B C4B C5B N1B 1.3(3)
C10B N2B C6B C7B 0.2(3)
Cr2B N2B C6B C7B -174.36(13)
N2B C6B C7B C8B 0.9(3)
C6B C7B C8B C9B -1.1(3)
C7B C8B C9B C10B 0.1(3)
C6B N2B C10B C9B -1.3(2)
Cr2B N2B C10B C9B 173.40(13)
C8B C9B C10B N2B 1.1(3)
C5C N1C C1C C2C 1.2(3)
Zn1C N1C C1C C2C -175.74(14)
Zn2C N1C C1C C2C -175.74(14)
N1C C1C C2C C3C -0.9(3)
C1C C2C C3C C4C 0.0(3)
C2C C3C C4C C5C 0.4(4)
C1C N1C C5C C4C -0.7(3)
Zn1C N1C C5C C4C 176.14(17)
Zn2C N1C C5C C4C 176.14(17)
C3C C4C C5C N1C -0.1(4)
